data_2242776
loop_
_publ_author_name
'Brugman, Sander J. T.'
'Engwerda, Anthonius H. J.'
'Kalkman, Emma'
'de Ronde, Erik'
'Tinnemans, Paul'
'Vlieg, Elias'

_publ_section_title
;
 The crystal structures of four dimethoxybenzaldehyde isomers
;
_journal_coeditor_code ZP2031
_journal_issue 1
_journal_name_full 'Acta Crystallographica Section E'
_journal_page_first 38
_journal_page_last 42
_journal_paper_doi 10.1107/S2056989018017152
_journal_volume 75
_journal_year 2019
_chemical_formula_iupac 'C9 H10 O3'
_chemical_formula_moiety 'C9 H10 O3'
_chemical_formula_sum 'C9 H10 O3'
_chemical_formula_weight 166.17
_chemical_melting_point 322
_chemical_name_systematic 2,3-Dimethoxybenzaldehyde
_space_group_crystal_system monoclinic
_space_group_IT_number 14
_space_group_name_Hall '-P 2ybc'
_space_group_name_H-M_alt 'P 1 21/c 1'
_symmetry_space_group_name_Hall '-P 2ybc'
_symmetry_space_group_name_H-M 'P 1 21/c 1'
_atom_sites_solution_hydrogens geom
_atom_sites_solution_primary direct
_atom_sites_solution_secondary difmap
_audit_creation_method SHELXL-2016/6
_cell_angle_alpha 90
_cell_angle_beta 115.8831(18)
_cell_angle_gamma 90
_cell_formula_units_Z 4
_cell_length_a 7.6152(3)
_cell_length_b 15.5513(6)
_cell_length_c 7.5891(3)
_cell_measurement_reflns_used 6893
_cell_measurement_temperature 150(2)
_cell_measurement_theta_max 36.9
_cell_measurement_theta_min 2.6
_cell_volume 808.59(6)
_computing_cell_refinement
;
PEAKREF (Schreurs, 2013)
;
_computing_data_collection
;
APEX3 (Bruker, 2012)
;
_computing_data_reduction
;
SAINT (Bruker, 2012)
;
_computing_molecular_graphics
;
PLATON (Spek, 2009), <i>ShelXLe</i> (H\"ubschle <i>et al.</i>,
2011)
;
_computing_structure_refinement
;
<i>SHELXL2016/6</i> (Sheldrick, 2015b)
;
_computing_structure_solution
;
<i>SHELXT2014/4</i> (Sheldrick, 2015a)
;
_diffrn_ambient_temperature 150(2)
_diffrn_detector_area_resol_mean 10.4
_diffrn_measured_fraction_theta_full 1.000
_diffrn_measured_fraction_theta_max 0.998
_diffrn_measurement_device 'Bruker D8 Quest APEX3'
_diffrn_measurement_method '\f and \w scans'
_diffrn_radiation_monochromator graphite
_diffrn_radiation_type MoK\a
_diffrn_radiation_wavelength 0.71073
_diffrn_reflns_av_R_equivalents 0.0320
_diffrn_reflns_av_unetI/netI 0.0277
_diffrn_reflns_limit_h_max 12
_diffrn_reflns_limit_h_min -12
_diffrn_reflns_limit_k_max 26
_diffrn_reflns_limit_k_min -26
_diffrn_reflns_limit_l_max 12
_diffrn_reflns_limit_l_min -12
_diffrn_reflns_number 17821
_diffrn_reflns_theta_full 25.242
_diffrn_reflns_theta_max 37.098
_diffrn_reflns_theta_min 2.619
_diffrn_source 'sealed tube'
_exptl_absorpt_coefficient_mu 0.103
_exptl_absorpt_correction_T_max 0.7473
_exptl_absorpt_correction_T_min 0.6715
_exptl_absorpt_correction_type multi-scan
_exptl_absorpt_process_details
;
(SADABS; Krause et al., 2015)
;
_exptl_crystal_colour colourless
_exptl_crystal_density_diffrn 1.365
_exptl_crystal_description block
_exptl_crystal_F_000 352
_exptl_crystal_size_max 0.488
_exptl_crystal_size_mid 0.450
_exptl_crystal_size_min 0.158
_refine_diff_density_max 0.604
_refine_diff_density_min -0.244
_refine_ls_extinction_method none
_refine_ls_goodness_of_fit_ref 1.024
_refine_ls_hydrogen_treatment constr
_refine_ls_matrix_type full
_refine_ls_number_parameters 111
_refine_ls_number_reflns 4126
_refine_ls_number_restraints 0
_refine_ls_restrained_S_all 1.024
_refine_ls_R_factor_all 0.0617
_refine_ls_R_factor_gt 0.0428
_refine_ls_shift/su_max 0.001
_refine_ls_shift/su_mean 0.000
_refine_ls_structure_factor_coef Fsqd
_refine_ls_weighting_details 'w=1/[\s^2^(Fo^2^)+(0.0743P)^2^+0.0948P] where P=(Fo^2^+2Fc^2^)/3'
_refine_ls_weighting_scheme calc
_refine_ls_wR_factor_gt 0.1185
_refine_ls_wR_factor_ref 0.1298
_reflns_number_gt 3160
_reflns_number_total 4126
_reflns_threshold_expression 'I > 2\s(I)'
_cod_data_source_file zp2031sup1.cif
_cod_data_source_block 2,3DMBz
_cod_database_code 2242776
_shelx_space_group_comment
;
The symmetry employed for this shelxl refinement is uniquely defined
by the following loop, which should always be used as a source of
symmetry information in preference to the above space-group names.
They are only intended as comments.
;
_shelx_estimated_absorpt_t_min 0.952
_shelx_estimated_absorpt_t_max 0.984

loop_
_space_group_symop_operation_xyz
'x, y, z'
'-x, y+1/2, -z+1/2'
'-x, -y, -z'
'x, -y-1/2, z-1/2'

loop_
_atom_site_type_symbol
_atom_site_label
_atom_site_fract_x
_atom_site_fract_y
_atom_site_fract_z
_atom_site_U_iso_or_equiv
_atom_site_adp_type
_atom_site_calc_flag
_atom_site_occupancy
O O01 0.84423(8) 0.67610(3) 0.72112(7) 0.01819(11) Uani d 1
O O02 0.93597(9) 0.50880(4) 0.76827(8) 0.02194(12) Uani d 1
O O03 0.42554(9) 0.77393(5) 0.22027(10) 0.03084(15) Uani d 1
C C04 0.60779(10) 0.65162(5) 0.38944(10) 0.01633(12) Uani d 1
C C05 0.79724(10) 0.53265(4) 0.58899(9) 0.01586(12) Uani d 1
C C06 0.50903(11) 0.59449(5) 0.23432(10) 0.02083(14) Uani d 1
H H06 0.410967 0.615175 0.113675 0.025 Uiso calc 1
C C07 0.75191(9) 0.62098(4) 0.56613(9) 0.01466(12) Uani d 1
C C08 0.55760(11) 0.74397(5) 0.36618(11) 0.02121(14) Uani d 1
H H08 0.632072 0.781899 0.470279 0.025 Uiso calc 1
C C09 0.69865(11) 0.47667(5) 0.43414(11) 0.01968(13) Uani d 1
H H09 0.729027 0.417067 0.448365 0.024 Uiso calc 1
C C10 0.55498(11) 0.50806(5) 0.25774(11) 0.02239(15) Uani d 1
H H10 0.487993 0.469473 0.152498 0.027 Uiso calc 1
C C11 1.04331(11) 0.69266(5) 0.75867(12) 0.02355(15) Uani d 1
H H11A 1.113534 0.638043 0.778082 0.035 Uiso calc 1
H H11B 1.106109 0.728092 0.876679 0.035 Uiso calc 1
H H11C 1.045946 0.723144 0.646820 0.035 Uiso calc 1
C C12 0.98881(13) 0.41998(5) 0.79585(12) 0.02495(16) Uani d 1
H H12A 0.872738 0.385147 0.769517 0.037 Uiso calc 1
H H12B 1.086092 0.410593 0.931161 0.037 Uiso calc 1
H H12C 1.043851 0.403253 0.705808 0.037 Uiso calc 1

loop_
_atom_site_aniso_label
_atom_site_aniso_U_11
_atom_site_aniso_U_22
_atom_site_aniso_U_33
_atom_site_aniso_U_12
_atom_site_aniso_U_13
_atom_site_aniso_U_23
O01 0.0179(2) 0.0172(2) 0.0179(2) -0.00017(17) 0.00634(17) -0.00429(17)
O02 0.0282(3) 0.0151(2) 0.0174(2) 0.00471(19) 0.0052(2) 0.00247(17)
O03 0.0228(3) 0.0306(3) 0.0343(3) 0.0108(2) 0.0081(2) 0.0124(3)
C04 0.0142(3) 0.0176(3) 0.0168(3) 0.0012(2) 0.0064(2) 0.0019(2)
C05 0.0180(3) 0.0140(3) 0.0157(2) 0.0007(2) 0.0075(2) 0.0007(2)
C06 0.0171(3) 0.0265(4) 0.0164(3) -0.0016(2) 0.0049(2) -0.0001(2)
C07 0.0147(3) 0.0138(3) 0.0153(2) 0.0003(2) 0.0064(2) -0.00084(19)
C08 0.0185(3) 0.0207(3) 0.0250(3) 0.0049(2) 0.0100(3) 0.0050(3)
C09 0.0240(3) 0.0156(3) 0.0207(3) -0.0029(2) 0.0110(3) -0.0034(2)
C10 0.0229(3) 0.0240(3) 0.0189(3) -0.0061(3) 0.0078(3) -0.0057(2)
C11 0.0193(3) 0.0225(3) 0.0254(3) -0.0045(3) 0.0067(3) -0.0055(3)
C12 0.0324(4) 0.0170(3) 0.0272(3) 0.0085(3) 0.0147(3) 0.0064(3)

loop_
_atom_type_symbol
_atom_type_description
_atom_type_scat_dispersion_real
_atom_type_scat_dispersion_imag
_atom_type_scat_source
C C 0.0033 0.0016 'International Tables Vol C Tables 4.2.6.8 and 6.1.1.4'
H H 0.0000 0.0000 'International Tables Vol C Tables 4.2.6.8 and 6.1.1.4'
O O 0.0106 0.0060 'International Tables Vol C Tables 4.2.6.8 and 6.1.1.4'

loop_
_geom_angle_atom_site_label_1
_geom_angle_atom_site_label_2
_geom_angle_atom_site_label_3
_geom_angle
C07 O01 C11 112.47(6)
C05 O02 C12 117.16(6)
C07 C04 C06 119.94(7)
C07 C04 C08 120.08(6)
C06 C04 C08 119.98(6)
O02 C05 C09 124.88(6)
O02 C05 C07 115.51(6)
C09 C05 C07 119.59(6)
C10 C06 C04 119.71(7)
C10 C06 H06 120.1
C04 C06 H06 120.1
O01 C07 C04 120.23(6)
O01 C07 C05 119.76(6)
C04 C07 C05 119.96(6)
O03 C08 C04 123.28(8)
O03 C08 H08 118.4
C04 C08 H08 118.4
C05 C09 C10 119.98(7)
C05 C09 H09 120.0
C10 C09 H09 120.0
C06 C10 C09 120.82(7)
C06 C10 H10 119.6
C09 C10 H10 119.6
O01 C11 H11A 109.5
O01 C11 H11B 109.5
H11A C11 H11B 109.5
O01 C11 H11C 109.5
H11A C11 H11C 109.5
H11B C11 H11C 109.5
O02 C12 H12A 109.5
O02 C12 H12B 109.5
H12A C12 H12B 109.5
O02 C12 H12C 109.5
H12A C12 H12C 109.5
H12B C12 H12C 109.5

loop_
_geom_bond_atom_site_label_1
_geom_bond_atom_site_label_2
_geom_bond_distance
O01 C07 1.3750(8)
O01 C11 1.4383(10)
O02 C05 1.3601(8)
O02 C12 1.4284(9)
O03 C08 1.2175(9)
C04 C07 1.3945(9)
C04 C06 1.4029(10)
C04 C08 1.4767(10)
C05 C09 1.3901(10)
C05 C07 1.4085(9)
C06 C10 1.3807(12)
C06 H06 0.9500
C08 H08 0.9500
C09 C10 1.3960(11)
C09 H09 0.9500
C10 H10 0.9500
C11 H11A 0.9800
C11 H11B 0.9800
C11 H11C 0.9800
C12 H12A 0.9800
C12 H12B 0.9800
C12 H12C 0.9800

loop_
_geom_torsion_atom_site_label_1
_geom_torsion_atom_site_label_2
_geom_torsion_atom_site_label_3
_geom_torsion_atom_site_label_4
_geom_torsion
C12 O02 C05 C09 2.55(11)
C12 O02 C05 C07 -178.75(6)
C07 C04 C06 C10 0.13(11)
C08 C04 C06 C10 -179.23(7)
C11 O01 C07 C04 -108.70(7)
C11 O01 C07 C05 74.09(8)
C06 C04 C07 O01 -177.61(6)
C08 C04 C07 O01 1.75(10)
C06 C04 C07 C05 -0.40(10)
C08 C04 C07 C05 178.96(6)
O02 C05 C07 O01 -1.05(9)
C09 C05 C07 O01 177.73(6)
O02 C05 C07 C04 -178.28(6)
C09 C05 C07 C04 0.51(10)
C07 C04 C08 O03 -175.45(7)
C06 C04 C08 O03 3.90(11)
O02 C05 C09 C10 178.31(7)
C07 C05 C09 C10 -0.34(11)
C04 C06 C10 C09 0.03(11)
C05 C09 C10 C06 0.08(11)

_cod_database_fobs_code 2242776
